data_8107251
loop_
_publ_author_name
'Li, Chongyu'

_publ_section_title
;
 Crystal structure of 2-(tert-pentyl)anthracene-9,10-dione, C19H18O2
;
_journal_issue 5
_journal_name_full 'Zeitschrift f\"ur Kristallographie - New Crystal Structures'
_journal_page_first 917
_journal_page_last 919
_journal_paper_doi 10.1515/ncrs-2022-0330
_journal_volume 237
_journal_year 2022
_chemical_formula_moiety 'C19 H18 O2'
_chemical_formula_sum 'C19 H18 O2'
_chemical_formula_weight 278.33
_space_group_crystal_system orthorhombic
_space_group_IT_number 61
_space_group_name_Hall '-P 2ac 2ab'
_space_group_name_H-M_alt 'P b c a'
_atom_sites_solution_hydrogens geom
_audit_creation_method SHELXL-2018/3
_cell_angle_alpha 90
_cell_angle_beta 90
_cell_angle_gamma 90
_cell_formula_units_Z 8
_cell_length_a 11.017(5)
_cell_length_b 12.140(5)
_cell_length_c 23.346(10)
_cell_measurement_reflns_used 5157
_cell_measurement_temperature 296(2)
_cell_measurement_theta_max 25.32
_cell_measurement_theta_min 2.54
_cell_volume 3122(2)
_computing_cell_refinement 'Bruker SAINT [1]'
_computing_data_collection 'Bruker APEX2 [1]'
_computing_data_reduction 'Bruker SAINT [1]'
_computing_molecular_graphics 'ORTEP-3 for Windows [4]'
_computing_publication_material 'SHELXL-2018/3 [3]'
_computing_structure_refinement 'SHELXL-2018/3 (Sheldrick, 2018) [3]'
_computing_structure_solution 'SHELXT 2018/2 (Sheldrick, 2018) [2]'
_diffrn_ambient_temperature 296(2)
_diffrn_measured_fraction_theta_full 1.000
_diffrn_measured_fraction_theta_max 0.992
_diffrn_measurement_device_type 'Bruker APEX-II CCD'
_diffrn_measurement_method '\f and \w scans'
_diffrn_radiation_type MoK\a
_diffrn_radiation_wavelength 0.71073
_diffrn_reflns_av_R_equivalents 0.0274
_diffrn_reflns_av_unetI/netI 0.0196
_diffrn_reflns_Laue_measured_fraction_full 1.000
_diffrn_reflns_Laue_measured_fraction_max 0.992
_diffrn_reflns_limit_h_max 13
_diffrn_reflns_limit_h_min -12
_diffrn_reflns_limit_k_max 14
_diffrn_reflns_limit_k_min -14
_diffrn_reflns_limit_l_max 28
_diffrn_reflns_limit_l_min -21
_diffrn_reflns_number 15220
_diffrn_reflns_point_group_measured_fraction_full 1.000
_diffrn_reflns_point_group_measured_fraction_max 0.992
_diffrn_reflns_theta_full 25.242
_diffrn_reflns_theta_max 25.481
_diffrn_reflns_theta_min 1.745
_exptl_absorpt_coefficient_mu 0.076
_exptl_absorpt_correction_type multi-scan
_exptl_absorpt_process_details sadabs
_exptl_crystal_colour yellow
_exptl_crystal_density_diffrn 1.184
_exptl_crystal_description block
_exptl_crystal_F_000 1184
_exptl_crystal_size_max 0.200
_exptl_crystal_size_mid 0.180
_exptl_crystal_size_min 0.180
_exptl_transmission_factor_max 0.7526
_exptl_transmission_factor_min 0.6714
_refine_diff_density_max 0.181
_refine_diff_density_min -0.151
_refine_diff_density_rms 0.031
_refine_ls_extinction_coef .
_refine_ls_extinction_method none
_refine_ls_goodness_of_fit_ref 1.046
_refine_ls_hydrogen_treatment constr
_refine_ls_matrix_type full
_refine_ls_number_parameters 224
_refine_ls_number_reflns 2884
_refine_ls_number_restraints 96
_refine_ls_restrained_S_all 1.030
_refine_ls_R_factor_all 0.0771
_refine_ls_R_factor_gt 0.0498
_refine_ls_shift/su_max 0.000
_refine_ls_shift/su_mean 0.000
_refine_ls_structure_factor_coef Fsqd
_refine_ls_weighting_details 'w=1/[\s^2^(Fo^2^)+(0.0531P)^2^+1.3248P] where P=(Fo^2^+2Fc^2^)/3'
_refine_ls_weighting_scheme calc
_refine_ls_wR_factor_gt 0.1219
_refine_ls_wR_factor_ref 0.1450
_reflns_Friedel_coverage 0.000
_reflns_Friedel_fraction_full .
_reflns_Friedel_fraction_max .
_reflns_number_gt 1935
_reflns_number_total 2884
_reflns_threshold_expression 'I > 2\s(I)'
_cod_data_source_file suppl_j_ncrs-2022-0330_suppl.cif
_cod_data_source_block lcy001_a
_cod_database_code 8107251
_shelx_shelxl_version_number 2018/3
_shelx_space_group_comment
; 
The symmetry employed for this shelxl refinement is uniquely defined 
by the following loop, which should always be used as a source of 
symmetry information in preference to the above space-group names. 
They are only intended as comments. 
;
_shelx_estimated_absorpt_t_min 0.985
_shelx_estimated_absorpt_t_max 0.987

loop_
_space_group_symop_operation_xyz
'x, y, z'
'-x+1/2, -y, z+1/2'
'-x, y+1/2, -z+1/2'
'x+1/2, -y+1/2, -z'
'-x, -y, -z'
'x-1/2, y, -z-1/2'
'x, -y-1/2, z-1/2'
'-x-1/2, y-1/2, z'

loop_
_atom_site_label
_atom_site_type_symbol
_atom_site_fract_x
_atom_site_fract_y
_atom_site_fract_z
_atom_site_U_iso_or_equiv
_atom_site_adp_type
_atom_site_occupancy
_atom_site_site_symmetry_order
_atom_site_calc_flag
_atom_site_refinement_flags_posn
_atom_site_refinement_flags_adp
_atom_site_refinement_flags_occupancy
_atom_site_disorder_assembly
_atom_site_disorder_group
O1 O 0.49212(14) 0.33389(12) 0.62706(8) 0.0839(5) Uani 1 1 d . . . . .
C1 C 0.49573(18) 0.42674(15) 0.60709(8) 0.0533(5) Uani 1 1 d . . . . .
O2 O 0.51095(16) 0.74044(13) 0.53772(8) 0.0910(6) Uani 1 1 d . . . . .
C2 C 0.60212(17) 0.49941(14) 0.61745(8) 0.0474(5) Uani 1 1 d . . . . .
C3 C 0.69763(18) 0.46269(17) 0.65176(8) 0.0558(5) Uani 1 1 d . . . . .
H3 H 0.692763 0.393076 0.668228 0.067 Uiso 1 1 calc R U . . .
C4 C 0.79963(19) 0.52674(18) 0.66206(9) 0.0593(5) Uani 1 1 d . . . . .
C5 C 0.8032(2) 0.63060(19) 0.63634(10) 0.0686(6) Uani 1 1 d . . . . .
H5 H 0.871107 0.674952 0.641710 0.082 Uiso 1 1 calc R U . . .
C6 C 0.7090(2) 0.66886(18) 0.60330(9) 0.0660(6) Uani 1 1 d . . . . .
H6 H 0.713799 0.738839 0.587254 0.079 Uiso 1 1 calc R U . . .
C7 C 0.60671(18) 0.60467(15) 0.59350(8) 0.0498(5) Uani 1 1 d . . . . .
C8 C 0.50621(19) 0.64799(16) 0.55836(8) 0.0564(5) Uani 1 1 d . . . . .
C9 C 0.39900(18) 0.57665(15) 0.54911(8) 0.0505(5) Uani 1 1 d . . . . .
C10 C 0.3014(2) 0.61570(18) 0.51725(9) 0.0654(6) Uani 1 1 d . . . . .
H10 H 0.304269 0.686332 0.501888 0.078 Uiso 1 1 calc R U . . .
C11 C 0.2006(2) 0.5512(2) 0.50817(11) 0.0735(7) Uani 1 1 d . . . . .
H11 H 0.135758 0.578192 0.486897 0.088 Uiso 1 1 calc R U . . .
C12 C 0.1963(2) 0.4467(2) 0.53070(11) 0.0737(7) Uani 1 1 d . . . . .
H12 H 0.128326 0.402884 0.524405 0.088 Uiso 1 1 calc R U . . .
C13 C 0.29203(19) 0.40616(18) 0.56263(10) 0.0658(6) Uani 1 1 d . . . . .
H13 H 0.288080 0.335371 0.577741 0.079 Uiso 1 1 calc R U . . .
C14 C 0.39414(17) 0.47071(15) 0.57224(8) 0.0498(5) Uani 1 1 d . . . . .
C15 C 0.9055(2) 0.4881(2) 0.69895(11) 0.0784(7) Uani 1 1 d D U . . .
C16 C 0.8761(3) 0.3820(2) 0.73185(13) 0.1049(12) Uani 0.924(4) 1 d D U P A 1
H16A H 0.804345 0.392875 0.754479 0.157 Uiso 0.924(4) 1 calc R U P A 1
H16B H 0.942870 0.363574 0.756476 0.157 Uiso 0.924(4) 1 calc R U P A 1
H16C H 0.862689 0.323042 0.705161 0.157 Uiso 0.924(4) 1 calc R U P A 1
C17 C 1.0134(3) 0.4646(3) 0.65823(14) 0.1323(17) Uani 0.924(4) 1 d D U P A 1
H17A H 0.991963 0.406436 0.632302 0.198 Uiso 0.924(4) 1 calc R U P A 1
H17B H 1.082950 0.442988 0.680305 0.198 Uiso 0.924(4) 1 calc R U P A 1
H17C H 1.032239 0.529982 0.636831 0.198 Uiso 0.924(4) 1 calc R U P A 1
C18 C 0.9430(3) 0.5779(2) 0.74125(12) 0.0968(11) Uani 0.924(4) 1 d D U P A 1
H18A H 1.011448 0.551330 0.763408 0.116 Uiso 0.924(4) 1 calc R U P A 1
H18B H 0.970234 0.641605 0.719708 0.116 Uiso 0.924(4) 1 calc R U P A 1
C19 C 0.8446(4) 0.6143(3) 0.78224(13) 0.1225(12) Uani 0.924(4) 1 d . . P A 1
H19A H 0.775730 0.640142 0.760892 0.184 Uiso 0.924(4) 1 calc R U P A 1
H19B H 0.874769 0.672629 0.806053 0.184 Uiso 0.924(4) 1 calc R U P A 1
H19C H 0.820665 0.553195 0.805783 0.184 Uiso 0.924(4) 1 calc R U P A 1
C17A C 1.0245(15) 0.5540(18) 0.6926(12) 0.101(11) Uani 0.076(4) 1 d D U P A 2
H17D H 1.038309 0.570157 0.652894 0.151 Uiso 0.076(4) 1 calc R U P A 2
H17E H 1.090932 0.511180 0.707225 0.151 Uiso 0.076(4) 1 calc R U P A 2
H17F H 1.018345 0.621532 0.713776 0.151 Uiso 0.076(4) 1 calc R U P A 2
C18A C 0.859(2) 0.5009(19) 0.7610(6) 0.094(8) Uani 0.076(4) 1 d D U P A 2
H18C H 0.781305 0.464006 0.763889 0.112 Uiso 0.076(4) 1 calc R U P A 2
H18D H 0.915039 0.462717 0.786205 0.112 Uiso 0.076(4) 1 calc R U P A 2
C16A C 0.932(3) 0.3656(9) 0.6876(13) 0.117(12) Uani 0.076(4) 1 d D U P A 2
H16D H 0.862015 0.322429 0.697251 0.176 Uiso 0.076(4) 1 calc R U P A 2
H16E H 0.999693 0.342496 0.710643 0.176 Uiso 0.076(4) 1 calc R U P A 2
H16F H 0.951312 0.355333 0.647848 0.176 Uiso 0.076(4) 1 calc R U P A 2
C19A C 0.8446(4) 0.6143(3) 0.78224(13) 0.1225(12) Uani 0.076(4) 1 d . . P A 2
H19D H 0.904925 0.629022 0.810881 0.184 Uiso 0.076(4) 1 calc R U P A 2
H19E H 0.765183 0.622686 0.798641 0.184 Uiso 0.076(4) 1 calc R U P A 2
H19F H 0.854021 0.665108 0.751049 0.184 Uiso 0.076(4) 1 calc R U P A 2

loop_
_atom_site_aniso_label
_atom_site_aniso_U_11
_atom_site_aniso_U_22
_atom_site_aniso_U_33
_atom_site_aniso_U_23
_atom_site_aniso_U_13
_atom_site_aniso_U_12
O1 0.0802(11) 0.0513(9) 0.1201(14) 0.0251(9) -0.0215(10) -0.0072(8)
C1 0.0586(12) 0.0429(11) 0.0584(11) 0.0029(9) 0.0022(10) 0.0015(9)
O2 0.1016(13) 0.0569(10) 0.1146(14) 0.0306(9) -0.0280(11) -0.0089(9)
C2 0.0526(11) 0.0432(10) 0.0464(10) 0.0001(8) 0.0047(9) 0.0041(8)
C3 0.0597(12) 0.0498(11) 0.0581(12) 0.0051(9) -0.0002(10) 0.0038(10)
C4 0.0585(12) 0.0636(13) 0.0559(12) -0.0007(10) -0.0029(10) -0.0008(10)
C5 0.0659(14) 0.0721(15) 0.0679(14) 0.0032(12) -0.0072(12) -0.0183(11)
C6 0.0789(15) 0.0557(12) 0.0633(13) 0.0103(10) -0.0045(12) -0.0153(11)
C7 0.0585(12) 0.0470(10) 0.0440(10) 0.0004(8) 0.0019(9) -0.0019(9)
C8 0.0706(14) 0.0435(11) 0.0551(11) 0.0051(9) -0.0002(10) 0.0010(10)
C9 0.0578(12) 0.0477(10) 0.0462(10) -0.0024(8) 0.0021(9) 0.0076(9)
C10 0.0718(14) 0.0566(12) 0.0677(13) 0.0016(10) -0.0076(12) 0.0111(11)
C11 0.0636(14) 0.0778(16) 0.0791(15) -0.0022(13) -0.0090(12) 0.0148(13)
C12 0.0521(13) 0.0821(16) 0.0870(16) -0.0052(13) -0.0048(12) -0.0033(12)
C13 0.0621(13) 0.0592(13) 0.0760(14) 0.0042(11) 0.0008(11) -0.0048(11)
C14 0.0505(11) 0.0484(10) 0.0505(10) -0.0035(8) 0.0036(9) 0.0044(9)
C15 0.0644(15) 0.0878(17) 0.0831(16) -0.0007(13) -0.0187(13) 0.0032(13)
C16 0.113(3) 0.086(2) 0.116(3) 0.0129(18) -0.051(2) 0.0117(19)
C17 0.073(2) 0.191(5) 0.132(3) -0.016(3) -0.005(2) 0.036(3)
C18 0.096(2) 0.103(2) 0.091(2) 0.0037(18) -0.0344(19) -0.0067(19)
C19 0.156(3) 0.127(3) 0.085(2) -0.0157(19) -0.027(2) 0.019(2)
C17A 0.053(15) 0.13(2) 0.12(2) -0.03(2) -0.023(15) 0.000(14)
C18A 0.093(18) 0.11(2) 0.078(11) 0.018(14) -0.036(12) -0.001(16)
C16A 0.11(3) 0.097(12) 0.14(3) 0.01(2) -0.02(3) 0.024(16)
C19A 0.156(3) 0.127(3) 0.085(2) -0.0157(19) -0.027(2) 0.019(2)

loop_
_atom_type_symbol
_atom_type_description
_atom_type_scat_dispersion_real
_atom_type_scat_dispersion_imag
_atom_type_scat_source
C C 0.0033 0.0016 'International Tables Vol C Tables 4.2.6.8 and 6.1.1.4'
H H 0.0000 0.0000 'International Tables Vol C Tables 4.2.6.8 and 6.1.1.4'
O O 0.0106 0.0060 'International Tables Vol C Tables 4.2.6.8 and 6.1.1.4'

loop_
_geom_angle_atom_site_label_1
_geom_angle_atom_site_label_2
_geom_angle_atom_site_label_3
_geom_angle
_geom_angle_site_symmetry_1
_geom_angle_site_symmetry_3
O1 C1 C14 121.16(18) . .
O1 C1 C2 120.77(18) . .
C14 C1 C2 118.07(16) . .
C3 C2 C7 119.68(18) . .
C3 C2 C1 119.88(17) . .
C7 C2 C1 120.44(17) . .
C4 C3 C2 122.08(19) . .
C4 C3 H3 119.0 . .
C2 C3 H3 119.0 . .
C3 C4 C5 117.01(19) . .
C3 C4 C15 123.0(2) . .
C5 C4 C15 119.9(2) . .
C6 C5 C4 121.7(2) . .
C6 C5 H5 119.2 . .
C4 C5 H5 119.2 . .
C5 C6 C7 121.0(2) . .
C5 C6 H6 119.5 . .
C7 C6 H6 119.5 . .
C6 C7 C2 118.49(18) . .
C6 C7 C8 120.04(18) . .
C2 C7 C8 121.48(18) . .
O2 C8 C7 120.97(19) . .
O2 C8 C9 120.91(19) . .
C7 C8 C9 118.13(16) . .
C10 C9 C14 119.41(19) . .
C10 C9 C8 119.71(18) . .
C14 C9 C8 120.88(17) . .
C11 C10 C9 120.8(2) . .
C11 C10 H10 119.6 . .
C9 C10 H10 119.6 . .
C10 C11 C12 119.7(2) . .
C10 C11 H11 120.2 . .
C12 C11 H11 120.2 . .
C11 C12 C13 120.6(2) . .
C11 C12 H12 119.7 . .
C13 C12 H12 119.7 . .
C12 C13 C14 120.3(2) . .
C12 C13 H13 119.9 . .
C14 C13 H13 119.9 . .
C13 C14 C9 119.23(19) . .
C13 C14 C1 119.78(18) . .
C9 C14 C1 120.99(17) . .
C4 C15 C18 110.6(2) . .
C4 C15 C16 112.3(2) . .
C18 C15 C16 109.4(2) . .
C4 C15 C16A 110.3(13) . .
C4 C15 C17A 115.9(11) . .
C16A C15 C17A 108.8(8) . .
C4 C15 C18A 104.2(11) . .
C16A C15 C18A 108.8(8) . .
C17A C15 C18A 108.6(8) . .
C4 C15 C17 107.3(2) . .
C18 C15 C17 108.69(19) . .
C16 C15 C17 108.35(19) . .
C15 C16 H16A 109.5 . .
C15 C16 H16B 109.5 . .
H16A C16 H16B 109.5 . .
C15 C16 H16C 109.5 . .
H16A C16 H16C 109.5 . .
H16B C16 H16C 109.5 . .
C15 C17 H17A 109.5 . .
C15 C17 H17B 109.5 . .
H17A C17 H17B 109.5 . .
C15 C17 H17C 109.5 . .
H17A C17 H17C 109.5 . .
H17B C17 H17C 109.5 . .
C19 C18 C15 115.1(3) . .
C19 C18 H18A 108.5 . .
C15 C18 H18A 108.5 . .
C19 C18 H18B 108.5 . .
C15 C18 H18B 108.5 . .
H18A C18 H18B 107.5 . .
C18 C19 H19A 109.5 . .
C18 C19 H19B 109.5 . .
H19A C19 H19B 109.5 . .
C18 C19 H19C 109.5 . .
H19A C19 H19C 109.5 . .
H19B C19 H19C 109.5 . .
C15 C17A H17D 109.5 . .
C15 C17A H17E 109.5 . .
H17D C17A H17E 109.5 . .
C15 C17A H17F 109.5 . .
H17D C17A H17F 109.5 . .
H17E C17A H17F 109.5 . .
C19A C18A C15 116.5(13) . .
C19A C18A H18C 108.2 . .
C15 C18A H18C 108.2 . .
C19A C18A H18D 108.2 . .
C15 C18A H18D 108.2 . .
H18C C18A H18D 107.3 . .
C15 C16A H16D 109.5 . .
C15 C16A H16E 109.5 . .
H16D C16A H16E 109.5 . .
C15 C16A H16F 109.5 . .
H16D C16A H16F 109.5 . .
H16E C16A H16F 109.5 . .
C18A C19A H19D 109.5 . .
C18A C19A H19E 109.5 . .
H19D C19A H19E 109.5 . .
C18A C19A H19F 109.5 . .
H19D C19A H19F 109.5 . .
H19E C19A H19F 109.5 . .

loop_
_geom_bond_atom_site_label_1
_geom_bond_atom_site_label_2
_geom_bond_distance
_geom_bond_site_symmetry_2
O1 C1 1.220(2) .
C1 C14 1.483(3) .
C1 C2 1.487(3) .
O2 C8 1.223(2) .
C2 C3 1.395(3) .
C2 C7 1.396(2) .
C3 C4 1.388(3) .
C3 H3 0.9300 .
C4 C5 1.397(3) .
C4 C15 1.524(3) .
C5 C6 1.374(3) .
C5 H5 0.9300 .
C6 C7 1.389(3) .
C6 H6 0.9300 .
C7 C8 1.475(3) .
C8 C9 1.480(3) .
C9 C10 1.391(3) .
C9 C14 1.396(3) .
C10 C11 1.374(3) .
C10 H10 0.9300 .
C11 C12 1.374(3) .
C11 H11 0.9300 .
C12 C13 1.382(3) .
C12 H12 0.9300 .
C13 C14 1.389(3) .
C13 H13 0.9300 .
C15 C18 1.528(3) .
C15 C16 1.535(4) .
C15 C16A 1.539(10) .
C15 C17A 1.543(10) .
C15 C18A 1.543(10) .
C15 C17 1.549(3) .
C16 H16A 0.9600 .
C16 H16B 0.9600 .
C16 H16C 0.9600 .
C17 H17A 0.9600 .
C17 H17B 0.9600 .
C17 H17C 0.9600 .
C18 C19 1.512(4) .
C18 H18A 0.9700 .
C18 H18B 0.9700 .
C19 H19A 0.9600 .
C19 H19B 0.9600 .
C19 H19C 0.9600 .
C17A H17D 0.9600 .
C17A H17E 0.9600 .
C17A H17F 0.9600 .
C18A C19A 1.47(2) .
C18A H18C 0.9700 .
C18A H18D 0.9700 .
C16A H16D 0.9600 .
C16A H16E 0.9600 .
C16A H16F 0.9600 .
C19A H19D 0.9600 .
C19A H19E 0.9600 .
C19A H19F 0.9600 .

loop_
_geom_torsion_atom_site_label_1
_geom_torsion_atom_site_label_2
_geom_torsion_atom_site_label_3
_geom_torsion_atom_site_label_4
_geom_torsion
_geom_torsion_site_symmetry_1
_geom_torsion_site_symmetry_2
_geom_torsion_site_symmetry_3
_geom_torsion_site_symmetry_4
O1 C1 C2 C3 -1.9(3) . . . .
C14 C1 C2 C3 177.66(17) . . . .
O1 C1 C2 C7 178.68(19) . . . .
C14 C1 C2 C7 -1.8(3) . . . .
C7 C2 C3 C4 -1.5(3) . . . .
C1 C2 C3 C4 179.07(18) . . . .
C2 C3 C4 C5 -0.2(3) . . . .
C2 C3 C4 C15 -179.49(19) . . . .
C3 C4 C5 C6 1.4(3) . . . .
C15 C4 C5 C6 -179.3(2) . . . .
C4 C5 C6 C7 -0.9(3) . . . .
C5 C6 C7 C2 -0.7(3) . . . .
C5 C6 C7 C8 179.39(19) . . . .
C3 C2 C7 C6 1.9(3) . . . .
C1 C2 C7 C6 -178.64(18) . . . .
C3 C2 C7 C8 -178.22(17) . . . .
C1 C2 C7 C8 1.2(3) . . . .
C6 C7 C8 O2 -0.4(3) . . . .
C2 C7 C8 O2 179.8(2) . . . .
C6 C7 C8 C9 -179.96(18) . . . .
C2 C7 C8 C9 0.2(3) . . . .
O2 C8 C9 C10 -1.0(3) . . . .
C7 C8 C9 C10 178.59(18) . . . .
O2 C8 C9 C14 179.4(2) . . . .
C7 C8 C9 C14 -1.0(3) . . . .
C14 C9 C10 C11 -0.2(3) . . . .
C8 C9 C10 C11 -179.8(2) . . . .
C9 C10 C11 C12 -0.2(4) . . . .
C10 C11 C12 C13 0.3(4) . . . .
C11 C12 C13 C14 -0.1(4) . . . .
C12 C13 C14 C9 -0.2(3) . . . .
C12 C13 C14 C1 179.34(19) . . . .
C10 C9 C14 C13 0.4(3) . . . .
C8 C9 C14 C13 -179.98(18) . . . .
C10 C9 C14 C1 -179.18(18) . . . .
C8 C9 C14 C1 0.4(3) . . . .
O1 C1 C14 C13 0.9(3) . . . .
C2 C1 C14 C13 -178.63(17) . . . .
O1 C1 C14 C9 -179.52(19) . . . .
C2 C1 C14 C9 0.9(3) . . . .
C3 C4 C15 C18 -133.4(2) . . . .
C5 C4 C15 C18 47.3(3) . . . .
C3 C4 C15 C16 -10.8(3) . . . .
C5 C4 C15 C16 169.9(2) . . . .
C3 C4 C15 C16A 39.6(9) . . . .
C5 C4 C15 C16A -139.7(9) . . . .
C3 C4 C15 C17A 163.7(9) . . . .
C5 C4 C15 C17A -15.6(10) . . . .
C3 C4 C15 C18A -77.0(9) . . . .
C5 C4 C15 C18A 103.7(9) . . . .
C3 C4 C15 C17 108.2(3) . . . .
C5 C4 C15 C17 -71.1(3) . . . .
C4 C15 C18 C19 59.5(3) . . . .
C16 C15 C18 C19 -64.8(3) . . . .
C17 C15 C18 C19 177.1(2) . . . .
C4 C15 C18A C19A -70.4(18) . . . .
C16A C15 C18A C19A 172.0(17) . . . .
C17A C15 C18A C19A 54(2) . . . .
